data_1535708
loop_
_publ_author_name
'Troyanov, S.I.'
'Rybakov, V.B.'
'Fokina, Z.A.'

_publ_section_title
;
 Synthesis and X-ray structural study of
 bis(trichlorotellurium(IV))hexachlorozirconate(IV) (hafnate(IV)) (TeCl3)2
 (MCl6) (M=Zr,Hf)
;
_journal_name_full 'Zhurnal Neorganicheskoi Khimii'
_journal_page_first 370
_journal_page_last 373
_journal_volume 39
_journal_year 1994
_chemical_formula_sum 'Cl12 Hf Te2'
_chemical_name_systematic '(Te Cl3)2 (Hf Cl6)'
_space_group_IT_number 167
_symmetry_space_group_name_Hall '-R 3 2"c'
_symmetry_space_group_name_H-M 'R -3 c :H'
_cell_angle_alpha 90
_cell_angle_beta 90
_cell_angle_gamma 120
_cell_formula_units_Z 18
_cell_length_a 11.306
_cell_length_b 11.306
_cell_length_c 70.891
_cell_volume 7847.651
_citation_journal_id_ASTM ZNOKAQ
_cod_data_source_file Troyanov_ZNOKAQ_1994_1413.cif
_cod_data_source_block Cl12Hf1Te2
_cod_original_formula_sum 'Cl12 Hf1 Te2'
_cod_database_code 1535708

loop_
_symmetry_equiv_pos_as_xyz
x,y,z
-y,x-y,z
-x+y,-x,z
y,x,-z+1/2
-x,-x+y,-z+1/2
x-y,-y,-z+1/2
-x,-y,-z
y,-x+y,-z
x-y,x,-z
-y,-x,z-1/2
x,x-y,z-1/2
-x+y,y,z-1/2
x+2/3,y+1/3,z+1/3
-y+2/3,x-y+1/3,z+1/3
-x+y+2/3,-x+1/3,z+1/3
y+2/3,x+1/3,-z+5/6
-x+2/3,-x+y+1/3,-z+5/6
x-y+2/3,-y+1/3,-z+5/6
-x+2/3,-y+1/3,-z+1/3
y+2/3,-x+y+1/3,-z+1/3
x-y+2/3,x+1/3,-z+1/3
-y+2/3,-x+1/3,z-1/6
x+2/3,x-y+1/3,z-1/6
-x+y+2/3,y+1/3,z-1/6
x+1/3,y+2/3,z+2/3
-y+1/3,x-y+2/3,z+2/3
-x+y+1/3,-x+2/3,z+2/3
y+1/3,x+2/3,-z+7/6
-x+1/3,-x+y+2/3,-z+7/6
x-y+1/3,-y+2/3,-z+7/6
-x+1/3,-y+2/3,-z+2/3
y+1/3,-x+y+2/3,-z+2/3
x-y+1/3,x+2/3,-z+2/3
-y+1/3,-x+2/3,z+1/6
x+1/3,x-y+2/3,z+1/6
-x+y+1/3,y+2/3,z+1/6

loop_
_atom_site_label
_atom_site_type_symbol
_atom_site_fract_x
_atom_site_fract_y
_atom_site_fract_z
_atom_site_occupancy
_atom_site_U_iso_or_equiv
Hf2 Hf+4 0.3333 0.6667 0.29327 1 0.0
Cl6 Cl-1 0.2394 0.1162 0.31133 1 0.0
Te1 Te+4 0.3439 0.3082 0.29269 1 0.0
Hf1 Hf+4 0 0 0.25 1 0.0
Cl2 Cl-1 0.2358 0.4637 0.31345 1 0.0
Cl3 Cl-1 0.1295 0.5586 0.27335 1 0.0
Cl5 Cl-1 0.5363 0.4193 0.31203 1 0.0
Cl1 Cl-1 0.0973 0.2047 0.16956 1 0.0
Cl4 Cl-1 0.4419 0.2284 0.27171 1 0.0
